data_1502041
loop_
_publ_author_name
'Wang, Haining'
'Huang, Deshun'
'Cheng, Donghao'
'Li, Lijun'
'Shi, Yian'

_publ_section_title
;
 Acid-catalyzed regioselective sulfetherification of alkenols and
 stereoselective rearrangement of tetrahydrofuran to tetrahydropyran.
;
_journal_issue 7
_journal_name_full 'Organic letters'
_journal_page_first 1650
_journal_page_last 1653
_journal_paper_doi 10.1021/ol200127n
_journal_volume 13
_journal_year 2011
_chemical_formula_moiety 'C19 H21 Br O S'
_chemical_formula_sum 'C19 H21 Br O S'
_chemical_formula_weight 377.33
_chemical_name_systematic
; 
 ? 
;
_space_group_IT_number 2
_symmetry_cell_setting triclinic
_symmetry_space_group_name_Hall '-P 1'
_symmetry_space_group_name_H-M 'P -1'
_atom_sites_solution_hydrogens geom
_atom_sites_solution_primary direct
_atom_sites_solution_secondary difmap
_audit_creation_method SHELXL-97
_cell_angle_alpha 109.340(10)
_cell_angle_beta 93.580(11)
_cell_angle_gamma 101.960(12)
_cell_formula_units_Z 2
_cell_length_a 5.7147(13)
_cell_length_b 11.254(2)
_cell_length_c 14.617(3)
_cell_measurement_reflns_used 435
_cell_measurement_temperature 173(2)
_cell_measurement_theta_max 27.48
_cell_measurement_theta_min 2.17
_cell_volume 859.0(3)
_computing_cell_refinement 'CrystalClear (Rigaku Inc., 2008)'
_computing_data_collection 'CrystalClear (Rigaku Inc., 2008)'
_computing_data_reduction 'CrystalClear (Rigaku Inc., 2008)'
_computing_molecular_graphics 'XP in Siemens SHELXTL (Sheldrick, 1994)'
_computing_publication_material 'SHELX97 (Sheldrick, 1997)'
_computing_structure_refinement 'SHELXL-97 (Sheldrick, 1997)'
_computing_structure_solution 'SHELXS-97 (Sheldrick, 1990)'
_diffrn_ambient_temperature 173(2)
_diffrn_measured_fraction_theta_full 0.996
_diffrn_measured_fraction_theta_max 0.996
_diffrn_measurement_device_type 'Saturn724+ CCD'
_diffrn_measurement_method '\w scans at fixed \c = 45\%'
_diffrn_radiation_monochromator graphite
_diffrn_radiation_source 'sealed tube'
_diffrn_radiation_type MoK\a
_diffrn_radiation_wavelength 0.71073
_diffrn_reflns_av_R_equivalents 0.0405
_diffrn_reflns_av_sigmaI/netI 0.0415
_diffrn_reflns_limit_h_max 7
_diffrn_reflns_limit_h_min -7
_diffrn_reflns_limit_k_max 14
_diffrn_reflns_limit_k_min -14
_diffrn_reflns_limit_l_max 18
_diffrn_reflns_limit_l_min -18
_diffrn_reflns_number 11480
_diffrn_reflns_theta_full 27.49
_diffrn_reflns_theta_max 27.49
_diffrn_reflns_theta_min 2.87
_exptl_absorpt_coefficient_mu 2.514
_exptl_absorpt_correction_T_max 0.6333
_exptl_absorpt_correction_T_min 0.5293
_exptl_absorpt_correction_type numerical
_exptl_absorpt_process_details 'CrystalClear (Rigaku Inc., 2008)'
_exptl_crystal_colour colorless
_exptl_crystal_density_diffrn 1.459
_exptl_crystal_density_method 'not measured'
_exptl_crystal_description plate
_exptl_crystal_F_000 388
_exptl_crystal_size_max 0.29
_exptl_crystal_size_mid 0.22
_exptl_crystal_size_min 0.20
_refine_diff_density_max 0.415
_refine_diff_density_min -0.246
_refine_diff_density_rms 0.066
_refine_ls_extinction_method none
_refine_ls_goodness_of_fit_ref 1.105
_refine_ls_hydrogen_treatment constr
_refine_ls_matrix_type full
_refine_ls_number_parameters 200
_refine_ls_number_reflns 3931
_refine_ls_number_restraints 0
_refine_ls_restrained_S_all 1.105
_refine_ls_R_factor_all 0.0485
_refine_ls_R_factor_gt 0.0430
_refine_ls_shift/su_max 0.001
_refine_ls_shift/su_mean 0.000
_refine_ls_structure_factor_coef Fsqd
_refine_ls_weighting_details 'calc w=1/[\s^2^(Fo^2^)+(0.0228P)^2^+0.6615P] where P=(Fo^2^+2Fc^2^)/3'
_refine_ls_weighting_scheme calc
_refine_ls_wR_factor_gt 0.0828
_refine_ls_wR_factor_ref 0.0854
_reflns_number_gt 3584
_reflns_number_total 3931
_reflns_threshold_expression >2sigma(I)
_cod_data_source_file ol200127n_si_002.cif
_cod_data_source_block a
_cod_original_sg_symbol_H-M P-1
_cod_database_code 1502041

loop_
_symmetry_equiv_pos_as_xyz
'x, y, z'
'-x, -y, -z'

loop_
_atom_site_label
_atom_site_type_symbol
_atom_site_fract_x
_atom_site_fract_y
_atom_site_fract_z
_atom_site_U_iso_or_equiv
_atom_site_adp_type
_atom_site_occupancy
_atom_site_symmetry_multiplicity
_atom_site_calc_flag
_atom_site_refinement_flags
Br1 Br 1.13176(5) 0.60630(3) 0.88771(2) 0.03955(10) Uani 1 1 d .
O1 O 0.6606(3) 0.34639(17) 0.47072(13) 0.0292(4) Uani 1 1 d .
C1 C 0.7523(4) 0.4099(2) 0.56745(18) 0.0249(5) Uani 1 1 d .
C2 C 0.6522(4) 0.4982(2) 0.63269(19) 0.0273(5) Uani 1 1 d .
H2A H 0.5097 0.5193 0.6126 0.033 Uiso 1 1 calc R
C3 C 0.7672(5) 0.5555(3) 0.72915(19) 0.0290(6) Uani 1 1 d .
H3A H 0.7035 0.6169 0.7762 0.035 Uiso 1 1 calc R
C4 C 0.9744(4) 0.5228(2) 0.75625(18) 0.0274(5) Uani 1 1 d .
C5 C 1.0730(4) 0.4326(2) 0.69092(19) 0.0273(5) Uani 1 1 d .
H5A H 1.2138 0.4103 0.7113 0.033 Uiso 1 1 calc R
C6 C 0.9595(4) 0.3760(2) 0.59482(19) 0.0255(5) Uani 1 1 d .
C7 C 1.0139(5) 0.2762(3) 0.50596(19) 0.0320(6) Uani 1 1 d .
H7A H 0.9776 0.1888 0.5111 0.038 Uiso 1 1 calc R
H7B H 1.1849 0.2997 0.4962 0.038 Uiso 1 1 calc R
C8 C 0.8419(5) 0.2821(2) 0.42320(18) 0.0278(5) Uani 1 1 d .
H8A H 0.9361 0.3385 0.3911 0.033 Uiso 1 1 calc R
C9 C 0.7114(4) 0.1547(2) 0.34388(18) 0.0259(5) Uani 1 1 d .
H9A H 0.8365 0.1132 0.3103 0.031 Uiso 1 1 calc R
C10 C 0.7107(5) -0.0805(3) 0.37789(19) 0.0304(6) Uani 1 1 d .
H10A H 0.8826 -0.0379 0.4045 0.036 Uiso 1 1 calc R
H10B H 0.6504 -0.1369 0.4152 0.036 Uiso 1 1 calc R
C11 C 0.6943(5) -0.1636(2) 0.27238(18) 0.0266(5) Uani 1 1 d .
C12 C 0.8894(5) -0.1497(3) 0.2217(2) 0.0321(6) Uani 1 1 d .
H12A H 1.0365 -0.0884 0.2545 0.039 Uiso 1 1 calc R
C13 C 0.8715(5) -0.2248(3) 0.1238(2) 0.0374(6) Uani 1 1 d .
H13A H 1.0061 -0.2141 0.0897 0.045 Uiso 1 1 calc R
C14 C 0.6598(5) -0.3148(3) 0.0752(2) 0.0372(7) Uani 1 1 d .
H14A H 0.6473 -0.3655 0.0079 0.045 Uiso 1 1 calc R
C15 C 0.4655(5) -0.3302(3) 0.1259(2) 0.0356(6) Uani 1 1 d .
H15A H 0.3199 -0.3929 0.0933 0.043 Uiso 1 1 calc R
C16 C 0.4817(5) -0.2551(3) 0.2236(2) 0.0308(6) Uani 1 1 d .
H16A H 0.3469 -0.2661 0.2575 0.037 Uiso 1 1 calc R
C17 C 0.5461(5) 0.1746(3) 0.26644(19) 0.0309(6) Uani 1 1 d .
H17A H 0.3978 0.1930 0.2937 0.037 Uiso 1 1 calc R
H17B H 0.6293 0.2516 0.2524 0.037 Uiso 1 1 calc R
C18 C 0.4738(5) 0.0591(3) 0.17075(19) 0.0358(6) Uani 1 1 d .
H18A H 0.4015 -0.0197 0.1849 0.043 Uiso 1 1 calc R
H18B H 0.6202 0.0450 0.1401 0.043 Uiso 1 1 calc R
C19 C 0.2935(6) 0.0785(3) 0.0988(2) 0.0485(8) Uani 1 1 d .
H19A H 0.2543 0.0026 0.0381 0.073 Uiso 1 1 calc R
H19B H 0.3645 0.1561 0.0841 0.073 Uiso 1 1 calc R
H19C H 0.1457 0.0894 0.1278 0.073 Uiso 1 1 calc R
S1 S 0.54018(12) 0.04401(6) 0.39711(5) 0.02697(15) Uani 1 1 d .

loop_
_atom_site_aniso_label
_atom_site_aniso_U_11
_atom_site_aniso_U_22
_atom_site_aniso_U_33
_atom_site_aniso_U_23
_atom_site_aniso_U_13
_atom_site_aniso_U_12
Br1 0.03974(17) 0.04783(19) 0.02614(15) 0.00836(12) 0.00024(11) 0.00907(14)
O1 0.0281(9) 0.0295(10) 0.0273(9) 0.0048(8) -0.0014(7) 0.0115(8)
C1 0.0225(12) 0.0237(12) 0.0275(12) 0.0107(10) 0.0007(10) 0.0016(10)
C2 0.0230(12) 0.0289(13) 0.0329(13) 0.0125(11) 0.0056(10) 0.0093(11)
C3 0.0302(13) 0.0284(14) 0.0295(13) 0.0099(11) 0.0081(11) 0.0086(11)
C4 0.0252(12) 0.0290(13) 0.0250(12) 0.0092(11) 0.0015(10) 0.0013(11)
C5 0.0207(12) 0.0301(14) 0.0325(13) 0.0139(11) 0.0013(10) 0.0051(10)
C6 0.0221(12) 0.0232(12) 0.0320(13) 0.0114(11) 0.0037(10) 0.0050(10)
C7 0.0250(13) 0.0323(14) 0.0334(14) 0.0049(12) -0.0022(11) 0.0088(11)
C8 0.0259(13) 0.0285(13) 0.0290(13) 0.0090(11) 0.0050(10) 0.0080(11)
C9 0.0269(13) 0.0269(13) 0.0250(12) 0.0104(10) 0.0054(10) 0.0065(11)
C10 0.0348(14) 0.0312(14) 0.0283(13) 0.0124(11) 0.0027(11) 0.0122(12)
C11 0.0292(13) 0.0243(12) 0.0285(13) 0.0102(10) 0.0015(10) 0.0101(11)
C12 0.0270(13) 0.0289(14) 0.0359(14) 0.0054(12) 0.0026(11) 0.0076(11)
C13 0.0343(15) 0.0375(16) 0.0388(15) 0.0083(13) 0.0134(12) 0.0114(13)
C14 0.0428(16) 0.0329(15) 0.0304(14) 0.0020(12) 0.0012(12) 0.0139(13)
C15 0.0310(14) 0.0285(14) 0.0398(15) 0.0043(12) -0.0015(12) 0.0060(12)
C16 0.0275(13) 0.0307(14) 0.0367(14) 0.0139(12) 0.0082(11) 0.0081(11)
C17 0.0349(14) 0.0312(14) 0.0284(13) 0.0145(11) 0.0006(11) 0.0061(12)
C18 0.0388(15) 0.0412(16) 0.0247(13) 0.0095(12) 0.0018(12) 0.0082(13)
C19 0.0512(19) 0.055(2) 0.0339(16) 0.0153(15) -0.0080(14) 0.0050(16)
S1 0.0305(3) 0.0265(3) 0.0250(3) 0.0096(3) 0.0078(3) 0.0075(3)

loop_
_atom_type_symbol
_atom_type_description
_atom_type_scat_dispersion_real
_atom_type_scat_dispersion_imag
_atom_type_scat_source
C C 0.0033 0.0016 'International Tables Vol C Tables 4.2.6.8 and 6.1.1.4'
H H 0.0000 0.0000 'International Tables Vol C Tables 4.2.6.8 and 6.1.1.4'
Br Br -0.2901 2.4595 'International Tables Vol C Tables 4.2.6.8 and 6.1.1.4'
O O 0.0106 0.0060 'International Tables Vol C Tables 4.2.6.8 and 6.1.1.4'
S S 0.1246 0.1234 'International Tables Vol C Tables 4.2.6.8 and 6.1.1.4'

loop_
_geom_angle_atom_site_label_1
_geom_angle_atom_site_label_2
_geom_angle_atom_site_label_3
_geom_angle
C1 O1 C8 107.35(18)
O1 C1 C2 124.4(2)
O1 C1 C6 113.1(2)
C2 C1 C6 122.5(2)
C1 C2 C3 117.7(2)
C1 C2 H2A 121.1
C3 C2 H2A 121.1
C4 C3 C2 119.8(2)
C4 C3 H3A 120.1
C2 C3 H3A 120.1
C3 C4 C5 122.4(2)
C3 C4 Br1 118.70(19)
C5 C4 Br1 118.87(19)
C6 C5 C4 117.8(2)
C6 C5 H5A 121.1
C4 C5 H5A 121.1
C5 C6 C1 119.7(2)
C5 C6 C7 132.3(2)
C1 C6 C7 108.0(2)
C6 C7 C8 101.9(2)
C6 C7 H7A 111.4
C8 C7 H7A 111.4
C6 C7 H7B 111.4
C8 C7 H7B 111.4
H7A C7 H7B 109.2
O1 C8 C9 108.4(2)
O1 C8 C7 106.2(2)
C9 C8 C7 117.6(2)
O1 C8 H8A 108.1
C9 C8 H8A 108.1
C7 C8 H8A 108.1
C8 C9 C17 112.2(2)
C8 C9 S1 110.81(17)
C17 C9 S1 110.50(18)
C8 C9 H9A 107.7
C17 C9 H9A 107.7
S1 C9 H9A 107.7
C11 C10 S1 113.75(18)
C11 C10 H10A 108.8
S1 C10 H10A 108.8
C11 C10 H10B 108.8
S1 C10 H10B 108.8
H10A C10 H10B 107.7
C12 C11 C16 118.9(2)
C12 C11 C10 120.7(2)
C16 C11 C10 120.3(2)
C13 C12 C11 120.5(3)
C13 C12 H12A 119.8
C11 C12 H12A 119.8
C14 C13 C12 120.5(3)
C14 C13 H13A 119.7
C12 C13 H13A 119.7
C13 C14 C15 119.2(3)
C13 C14 H14A 120.4
C15 C14 H14A 120.4
C16 C15 C14 120.6(3)
C16 C15 H15A 119.7
C14 C15 H15A 119.7
C15 C16 C11 120.3(3)
C15 C16 H16A 119.9
C11 C16 H16A 119.9
C18 C17 C9 114.1(2)
C18 C17 H17A 108.7
C9 C17 H17A 108.7
C18 C17 H17B 108.7
C9 C17 H17B 108.7
H17A C17 H17B 107.6
C17 C18 C19 112.4(2)
C17 C18 H18A 109.1
C19 C18 H18A 109.1
C17 C18 H18B 109.1
C19 C18 H18B 109.1
H18A C18 H18B 107.9
C18 C19 H19A 109.5
C18 C19 H19B 109.5
H19A C19 H19B 109.5
C18 C19 H19C 109.5
H19A C19 H19C 109.5
H19B C19 H19C 109.5
C10 S1 C9 102.48(12)

loop_
_geom_bond_atom_site_label_1
_geom_bond_atom_site_label_2
_geom_bond_distance
Br1 C4 1.903(3)
O1 C1 1.367(3)
O1 C8 1.465(3)
C1 C2 1.379(3)
C1 C6 1.392(3)
C2 C3 1.394(4)
C2 H2A 0.9500
C3 C4 1.384(4)
C3 H3A 0.9500
C4 C5 1.386(3)
C5 C6 1.386(3)
C5 H5A 0.9500
C6 C7 1.508(3)
C7 C8 1.538(4)
C7 H7A 0.9900
C7 H7B 0.9900
C8 C9 1.518(3)
C8 H8A 1.0000
C9 C17 1.531(3)
C9 S1 1.829(3)
C9 H9A 1.0000
C10 C11 1.501(3)
C10 S1 1.825(3)
C10 H10A 0.9900
C10 H10B 0.9900
C11 C12 1.387(4)
C11 C16 1.390(4)
C12 C13 1.385(4)
C12 H12A 0.9500
C13 C14 1.379(4)
C13 H13A 0.9500
C14 C15 1.386(4)
C14 H14A 0.9500
C15 C16 1.383(4)
C15 H15A 0.9500
C16 H16A 0.9500
C17 C18 1.522(4)
C17 H17A 0.9900
C17 H17B 0.9900
C18 C19 1.526(4)
C18 H18A 0.9900
C18 H18B 0.9900
C19 H19A 0.9800
C19 H19B 0.9800
C19 H19C 0.9800

loop_
_geom_torsion_atom_site_label_1
_geom_torsion_atom_site_label_2
_geom_torsion_atom_site_label_3
_geom_torsion_atom_site_label_4
_geom_torsion
C8 O1 C1 C2 169.1(2)
C8 O1 C1 C6 -11.2(3)
O1 C1 C2 C3 -179.7(2)
C6 C1 C2 C3 0.6(4)
C1 C2 C3 C4 0.0(4)
C2 C3 C4 C5 -0.9(4)
C2 C3 C4 Br1 178.34(19)
C3 C4 C5 C6 1.2(4)
Br1 C4 C5 C6 -178.04(18)
C4 C5 C6 C1 -0.6(4)
C4 C5 C6 C7 -179.7(3)
O1 C1 C6 C5 -180.0(2)
C2 C1 C6 C5 -0.3(4)
O1 C1 C6 C7 -0.6(3)
C2 C1 C6 C7 179.0(2)
C5 C6 C7 C8 -169.4(3)
C1 C6 C7 C8 11.4(3)
C1 O1 C8 C9 145.3(2)
C1 O1 C8 C7 18.0(3)
C6 C7 C8 O1 -17.5(3)
C6 C7 C8 C9 -139.0(2)
O1 C8 C9 C17 59.6(3)
C7 C8 C9 C17 179.9(2)
O1 C8 C9 S1 -64.5(2)
C7 C8 C9 S1 55.9(3)
S1 C10 C11 C12 107.0(3)
S1 C10 C11 C16 -72.4(3)
C16 C11 C12 C13 0.8(4)
C10 C11 C12 C13 -178.6(3)
C11 C12 C13 C14 -0.3(4)
C12 C13 C14 C15 -0.6(4)
C13 C14 C15 C16 1.0(4)
C14 C15 C16 C11 -0.5(4)
C12 C11 C16 C15 -0.4(4)
C10 C11 C16 C15 179.0(2)
C8 C9 C17 C18 161.8(2)
S1 C9 C17 C18 -74.0(3)
C9 C17 C18 C19 175.4(2)
C11 C10 S1 C9 -68.9(2)
C8 C9 S1 C10 -109.74(19)
C17 C9 S1 C10 125.27(19)
